data_1510953
loop_
_publ_author_name
'Aronsson, B.'

_publ_section_title
;
 The crystal structure of Ru7 B3
;
_journal_name_full 'Acta Chemica Scandinavica (1-27,1973-42,1988)'
_journal_page_first 109
_journal_page_last 114
_journal_paper_doi 10.3891/acta.chem.scand.13-0109
_journal_volume 13
_journal_year 1959
_chemical_formula_sum 'B3 Ru7'
_chemical_name_systematic 'Ru7 B3'
_space_group_IT_number 186
_symmetry_space_group_name_Hall 'P 6c -2c'
_symmetry_space_group_name_H-M 'P 63 m c'
_cell_angle_alpha 90
_cell_angle_beta 90
_cell_angle_gamma 120
_cell_formula_units_Z 2
_cell_length_a 7.467
_cell_length_b 7.467
_cell_length_c 4.71
_cell_volume 227.428
_citation_journal_id_ASTM ACSAA4
_cod_data_source_file boron_486.cif
_cod_data_source_block B3Ru7
_cod_original_cell_volume 227.4279
_cod_database_code 1510953

loop_
_symmetry_equiv_pos_as_xyz
x,y,z
x-y,x,z+1/2
-y,x-y,z
-x,-y,z+1/2
-x+y,-x,z
y,-x+y,z+1/2
y,x,z+1/2
-x+y,y,z
-x,-x+y,z+1/2
-y,-x,z
x-y,-y,z+1/2
x,x-y,z

loop_
_atom_site_label
_atom_site_type_symbol
_atom_site_fract_x
_atom_site_fract_y
_atom_site_fract_z
_atom_site_occupancy
_atom_site_U_iso_or_equiv
Ru3 Ru 0.3333 0.6667 0.068 1 0.0
B1 B 0.813 0.187 0.33 1 0.0
Ru1 Ru 0.5437 0.4563 0.068 1 0.0
Ru2 Ru 0.1219 -0.1219 0.25 1 0.0
